data_4072032
loop_
_publ_author_name
'Ros, Abel'
'Alcarazo, Manuel'
'Iglesias-Sig\"uenza, Javier'
'D\'iez, Elena'
'\'Alvarez, Eleuterio'
'Fern\'andez, Rosario'
'Lassaletta, Jos\'e M.'

_publ_section_title
;
 Stereoselective Synthesis of Rhodium(I) 4-(Dialkylamino)triazol-5-ylidene
 Complexes
;
_journal_issue 18
_journal_name_full Organometallics
_journal_page_first 4555
_journal_paper_doi 10.1021/om800533g
_journal_volume 27
_journal_year 2008
_chemical_absolute_configuration syn
_chemical_formula_moiety 'C18 H18 N4'
_chemical_formula_sum 'C18 H18 N4'
_chemical_formula_weight 290.36
_chemical_name_systematic
; 
 ? 
;
_space_group_IT_number 19
_symmetry_cell_setting orthorhombic
_symmetry_space_group_name_Hall 'P 2ac 2ab'
_symmetry_space_group_name_H-M 'P 21 21 21'
_atom_sites_solution_hydrogens geom
_atom_sites_solution_primary direct
_atom_sites_solution_secondary difmap
_audit_creation_method SHELXL-97
_cell_angle_alpha 90.00
_cell_angle_beta 90.00
_cell_angle_gamma 90.00
_cell_formula_units_Z 8
_cell_length_a 10.8815(4)
_cell_length_b 14.5747(7)
_cell_length_c 19.4944(8)
_cell_measurement_reflns_used 6305
_cell_measurement_temperature 100(2)
_cell_measurement_theta_max 28.60
_cell_measurement_theta_min 2.51
_cell_volume 3091.7(2)
_computing_cell_refinement 'SAINT+ v. 7.06 a (Bruker AXS, 2003)'
_computing_data_collection 'APEX-W2K-NT v. 1.0 (Bruker AXS, 2004)'
_computing_data_reduction 'SAINT+ v. 7.06 a (Bruker AXS, 2001)'
_computing_molecular_graphics 'XP, SHELXTL v. 6.10 (Bruker, 2000)'
_computing_publication_material 'XCIF, SHELXTL v. 6.12 (Bruker, 2001)'
_computing_structure_refinement 'SHELXL-97 (Sheldrick, 1997)'
_computing_structure_solution 'SHELXS-97 (Sheldrick, 1990)'
_diffrn_ambient_temperature 100(2)
_diffrn_detector_area_resol_mean 8.26
_diffrn_measured_fraction_theta_full 0.997
_diffrn_measured_fraction_theta_max 0.997
_diffrn_measurement_device_type
;
 Bruker-Nonius X8kappa APEX II CCD area detector'
;
_diffrn_measurement_method 'phi and omega scans with narrow frames'
_diffrn_radiation_monochromator graphite
_diffrn_radiation_source 'fine-focus sealed tube'
_diffrn_radiation_type MoK\a
_diffrn_radiation_wavelength 0.71073
_diffrn_reflns_av_R_equivalents 0.0468
_diffrn_reflns_av_sigmaI/netI 0.0391
_diffrn_reflns_limit_h_max 15
_diffrn_reflns_limit_h_min -14
_diffrn_reflns_limit_k_max 20
_diffrn_reflns_limit_k_min -20
_diffrn_reflns_limit_l_max 28
_diffrn_reflns_limit_l_min -28
_diffrn_reflns_number 30143
_diffrn_reflns_theta_full 30.80
_diffrn_reflns_theta_max 30.80
_diffrn_reflns_theta_min 2.34
_diffrn_standards_number 'no decay'
_exptl_absorpt_coefficient_mu 0.077
_exptl_absorpt_correction_T_max 0.9908
_exptl_absorpt_correction_T_min 0.9788
_exptl_absorpt_correction_type multi-scan
_exptl_absorpt_process_details
; 
 SADABS v. 2.03: Area-Detector Absorption Correction.
 (1997-2001) Bruker-AXS within SAINT+ package, v. 6.04
;
_exptl_crystal_colour colourless
_exptl_crystal_density_diffrn 1.248
_exptl_crystal_density_method 'not measured'
_exptl_crystal_description plate
_exptl_crystal_F_000 1232
_exptl_crystal_size_max 0.28
_exptl_crystal_size_mid 0.25
_exptl_crystal_size_min 0.12
_refine_diff_density_max 0.341
_refine_diff_density_min -0.262
_refine_diff_density_rms 0.055
_refine_ls_extinction_method none
_refine_ls_goodness_of_fit_ref 1.033
_refine_ls_hydrogen_treatment constr
_refine_ls_matrix_type fullcycle
_refine_ls_number_parameters 397
_refine_ls_number_reflns 5339
_refine_ls_number_restraints 0
_refine_ls_restrained_S_all 1.033
_refine_ls_R_factor_all 0.0646
_refine_ls_R_factor_gt 0.0481
_refine_ls_shift/su_max 0.002
_refine_ls_shift/su_mean 0.000
_refine_ls_structure_factor_coef Fsqd
_refine_ls_weighting_details 'calc w=1/[\s^2^(Fo^2^)+(0.0723P)^2^+0.7053P] where P=(Fo^2^+2Fc^2^)/3'
_refine_ls_weighting_scheme calc
_refine_ls_wR_factor_gt 0.1176
_refine_ls_wR_factor_ref 0.1269
_reflns_number_gt 4448
_reflns_number_total 5339
_reflns_threshold_expression >2sigma(I)
_cod_data_source_file om800533g_si_001.cif
_cod_data_source_block 12
_cod_depositor_comments
;
The following automatic conversions were performed:

'_symmetry_cell_setting' value 'Orthorhombic' changed to
'orthorhombic' according to
/home/saulius/struct/CIF-dictionaries/cif_core.dic dictionary named
'cif_core.dic' version 2.4.1 from 2010-06-29.

Automatic conversion script
Id: cif_fix_values 1715 2011-07-08 13:25:40Z adriana 
;
_cod_original_sg_symbol_H-M P2(1)2(1)2(1)
_cod_database_code 4072032

loop_
_symmetry_equiv_pos_as_xyz
'x, y, z'
'-x+1/2, -y, z+1/2'
'-x, y+1/2, -z+1/2'
'x+1/2, -y+1/2, -z'

loop_
_atom_site_label
_atom_site_type_symbol
_atom_site_fract_x
_atom_site_fract_y
_atom_site_fract_z
_atom_site_U_iso_or_equiv
_atom_site_adp_type
_atom_site_occupancy
_atom_site_symmetry_multiplicity
_atom_site_calc_flag
_atom_site_refinement_flags
N1 N 0.31684(16) 0.67981(12) 0.91699(8) 0.0178(3) Uani 1 1 d .
N2 N 0.24465(14) 0.60520(11) 0.93707(8) 0.0144(3) Uani 1 1 d .
N3 N 0.07740(15) 0.52726(13) 0.96031(10) 0.0212(4) Uani 1 1 d .
N4 N 0.17942(17) 0.47202(13) 0.97433(10) 0.0248(4) Uani 1 1 d .
C1 C 0.43048(18) 0.69321(15) 0.95669(11) 0.0187(4) Uani 1 1 d .
H1 H 0.4832 0.6372 0.9537 0.022 Uiso 1 1 d R
C2 C 0.48756(19) 0.77116(15) 0.91471(11) 0.0224(4) Uani 1 1 d .
H2A H 0.5764 0.7777 0.9246 0.027 Uiso 1 1 d R
H2B H 0.4459 0.8302 0.9240 0.027 Uiso 1 1 d R
C3 C 0.4657(2) 0.73963(16) 0.84075(11) 0.0222(4) Uani 1 1 d .
H3A H 0.4625 0.7930 0.8094 0.027 Uiso 1 1 d R
H3B H 0.5324 0.6982 0.8255 0.027 Uiso 1 1 d R
C4 C 0.34047(18) 0.68856(14) 0.84132(9) 0.0161(4) Uani 1 1 d .
H4 H 0.2767 0.7302 0.8214 0.019 Uiso 1 1 d R
C5 C 0.40453(18) 0.71584(14) 1.03106(10) 0.0184(4) Uani 1 1 d .
C6 C 0.32501(19) 0.78592(16) 1.04944(11) 0.0228(4) Uani 1 1 d .
H6 H 0.2803 0.8179 1.0151 0.027 Uiso 1 1 d R
C7 C 0.3104(2) 0.80964(17) 1.11759(12) 0.0269(5) Uani 1 1 d .
H7 H 0.2566 0.8583 1.1299 0.032 Uiso 1 1 d R
C8 C 0.3736(2) 0.76311(18) 1.16755(12) 0.0291(5) Uani 1 1 d .
H8 H 0.3630 0.7799 1.2143 0.035 Uiso 1 1 d R
C9 C 0.4519(2) 0.69235(18) 1.15088(12) 0.0296(5) Uani 1 1 d .
H9 H 0.4948 0.6604 1.1860 0.035 Uiso 1 1 d R
C10 C 0.4685(2) 0.66775(16) 1.08210(12) 0.0246(4) Uani 1 1 d .
H10 H 0.5224 0.6190 1.0701 0.029 Uiso 1 1 d R
C11 C 0.33963(18) 0.59975(14) 0.80108(10) 0.0167(4) Uani 1 1 d .
C12 C 0.2527(2) 0.58720(16) 0.74977(11) 0.0240(4) Uani 1 1 d .
H12 H 0.1935 0.6337 0.7412 0.029 Uiso 1 1 d R
C13 C 0.2509(2) 0.50684(18) 0.71058(13) 0.0297(5) Uani 1 1 d .
H13 H 0.1914 0.4994 0.6754 0.036 Uiso 1 1 d R
C14 C 0.3356(2) 0.43863(17) 0.72286(12) 0.0276(5) Uani 1 1 d .
H14 H 0.3344 0.3840 0.6963 0.033 Uiso 1 1 d R
C15 C 0.4225(2) 0.44998(17) 0.77425(12) 0.0256(5) Uani 1 1 d .
H15 H 0.4806 0.4028 0.7831 0.031 Uiso 1 1 d R
C16 C 0.4251(2) 0.53020(16) 0.81279(11) 0.0220(4) Uani 1 1 d .
H16 H 0.4855 0.5376 0.8475 0.026 Uiso 1 1 d R
C17 C 0.11983(17) 0.60613(15) 0.93886(10) 0.0175(4) Uani 1 1 d .
H17 H 0.0703 0.6571 0.9263 0.021 Uiso 1 1 d R
C18 C 0.27748(18) 0.51977(14) 0.95925(12) 0.0209(4) Uani 1 1 d .
H18 H 0.3596 0.4983 0.9632 0.025 Uiso 1 1 d R
N5 N 0.80781(15) 0.31961(12) 0.90547(8) 0.0158(3) Uani 1 1 d .
N6 N 0.73702(14) 0.38816(12) 0.93739(8) 0.0148(3) Uani 1 1 d .
N7 N 0.57102(16) 0.46297(13) 0.96739(10) 0.0225(4) Uani 1 1 d .
N8 N 0.67377(17) 0.51196(13) 0.99084(10) 0.0229(4) Uani 1 1 d .
C19 C 0.91298(17) 0.35647(14) 0.86661(10) 0.0157(4) Uani 1 1 d .
H19 H 0.9666 0.3941 0.8973 0.019 Uiso 1 1 d R
C20 C 0.97740(19) 0.26643(15) 0.84771(10) 0.0200(4) Uani 1 1 d .
H20A H 0.9401 0.2390 0.8062 0.024 Uiso 1 1 d R
H20B H 1.0659 0.2771 0.8390 0.024 Uiso 1 1 d R
C21 C 0.9593(2) 0.20345(16) 0.91042(11) 0.0264(5) Uani 1 1 d .
H21A H 0.9410 0.1400 0.8954 0.032 Uiso 1 1 d R
H21B H 1.0345 0.2025 0.9390 0.032 Uiso 1 1 d R
C22 C 0.84991(17) 0.24321(13) 0.95144(9) 0.0149(4) Uani 1 1 d .
H22 H 0.7836 0.1958 0.9535 0.018 Uiso 1 1 d R
C23 C 0.87261(18) 0.41260(14) 0.80542(9) 0.0162(4) Uani 1 1 d .
C24 C 0.7696(2) 0.38950(17) 0.76673(11) 0.0245(5) Uani 1 1 d .
H24 H 0.7186 0.3400 0.7807 0.029 Uiso 1 1 d R
C25 C 0.7411(2) 0.43850(19) 0.70748(12) 0.0316(5) Uani 1 1 d .
H25 H 0.6706 0.4225 0.6814 0.038 Uiso 1 1 d R
C26 C 0.8153(2) 0.51091(17) 0.68650(12) 0.0289(5) Uani 1 1 d .
H26 H 0.7964 0.5439 0.6458 0.035 Uiso 1 1 d R
C27 C 0.9175(2) 0.53454(16) 0.72543(11) 0.0255(5) Uani 1 1 d .
H27 H 0.9685 0.5841 0.7115 0.031 Uiso 1 1 d R
C28 C 0.9454(2) 0.48601(15) 0.78470(11) 0.0219(4) Uani 1 1 d .
H28 H 1.0149 0.5030 0.8113 0.026 Uiso 1 1 d R
C29 C 0.88194(17) 0.27130(13) 1.02382(9) 0.0143(3) Uani 1 1 d .
C30 C 0.81331(18) 0.23813(15) 1.07881(10) 0.0197(4) Uani 1 1 d .
H30 H 0.7462 0.1979 1.0706 0.024 Uiso 1 1 d R
C31 C 0.8425(2) 0.26361(18) 1.14585(11) 0.0283(5) Uani 1 1 d .
H31 H 0.7961 0.2398 1.1831 0.034 Uiso 1 1 d R
C32 C 0.9387(2) 0.32336(18) 1.15837(12) 0.0322(5) Uani 1 1 d .
H32 H 0.9570 0.3416 1.2040 0.039 Uiso 1 1 d R
C33 C 1.0083(2) 0.35649(16) 1.10440(12) 0.0296(5) Uani 1 1 d .
H33 H 1.0748 0.3971 1.1130 0.036 Uiso 1 1 d R
C34 C 0.98082(19) 0.33019(15) 1.03738(11) 0.0214(4) Uani 1 1 d .
H34 H 1.0296 0.3524 1.0005 0.026 Uiso 1 1 d R
C35 C 0.61238(17) 0.39026(15) 0.93529(11) 0.0190(4) Uani 1 1 d .
H35 H 0.5623 0.3454 0.9137 0.023 Uiso 1 1 d R
C36 C 0.77117(18) 0.46522(15) 0.97183(10) 0.0194(4) Uani 1 1 d .
H36 H 0.8537 0.4826 0.9809 0.023 Uiso 1 1 d R

loop_
_atom_site_aniso_label
_atom_site_aniso_U_11
_atom_site_aniso_U_22
_atom_site_aniso_U_33
_atom_site_aniso_U_23
_atom_site_aniso_U_13
_atom_site_aniso_U_12
N1 0.0179(7) 0.0206(9) 0.0150(7) 0.0027(7) 0.0001(6) -0.0087(7)
N2 0.0118(7) 0.0132(8) 0.0182(7) -0.0007(6) 0.0010(5) -0.0020(6)
N3 0.0138(7) 0.0215(9) 0.0283(9) -0.0011(8) 0.0017(6) -0.0025(7)
N4 0.0186(8) 0.0163(9) 0.0394(10) 0.0039(8) 0.0022(7) -0.0020(7)
C1 0.0159(8) 0.0202(10) 0.0201(9) 0.0006(8) -0.0018(7) -0.0014(7)
C2 0.0221(9) 0.0227(10) 0.0224(9) -0.0018(8) 0.0039(8) -0.0105(8)
C3 0.0235(9) 0.0234(11) 0.0198(9) -0.0004(8) 0.0045(7) -0.0092(8)
C4 0.0174(8) 0.0170(9) 0.0138(8) 0.0020(7) -0.0007(6) -0.0010(7)
C5 0.0201(9) 0.0175(10) 0.0177(8) -0.0016(8) 0.0014(7) -0.0079(7)
C6 0.0172(9) 0.0228(11) 0.0284(10) 0.0008(9) -0.0024(8) -0.0020(8)
C7 0.0249(10) 0.0253(12) 0.0306(11) -0.0059(9) 0.0052(9) -0.0021(9)
C8 0.0362(12) 0.0304(12) 0.0206(10) -0.0029(10) 0.0051(9) -0.0100(10)
C9 0.0346(12) 0.0289(12) 0.0252(11) 0.0105(10) -0.0096(9) -0.0059(10)
C10 0.0259(10) 0.0175(10) 0.0302(11) 0.0007(9) -0.0004(8) -0.0010(8)
C11 0.0165(8) 0.0170(9) 0.0168(8) -0.0003(7) 0.0016(7) -0.0020(7)
C12 0.0201(10) 0.0240(11) 0.0278(10) -0.0041(9) -0.0045(8) 0.0021(8)
C13 0.0251(10) 0.0308(12) 0.0332(11) -0.0091(10) -0.0083(9) -0.0010(9)
C14 0.0290(11) 0.0240(11) 0.0297(11) -0.0111(9) 0.0018(9) 0.0001(9)
C15 0.0277(11) 0.0231(11) 0.0261(10) -0.0039(9) 0.0004(8) 0.0043(9)
C16 0.0229(9) 0.0233(11) 0.0199(9) -0.0021(8) -0.0021(7) 0.0045(8)
C17 0.0121(8) 0.0181(10) 0.0223(9) -0.0034(8) -0.0003(7) 0.0001(7)
C18 0.0147(8) 0.0148(9) 0.0331(11) 0.0024(9) 0.0022(8) 0.0016(7)
N5 0.0169(7) 0.0149(8) 0.0157(7) 0.0019(6) 0.0031(6) 0.0040(6)
N6 0.0138(7) 0.0158(8) 0.0147(7) 0.0006(6) 0.0013(6) 0.0022(6)
N7 0.0151(7) 0.0228(9) 0.0297(9) 0.0051(8) 0.0024(7) 0.0019(7)
N8 0.0197(8) 0.0217(9) 0.0274(9) -0.0011(7) 0.0026(7) 0.0036(7)
C19 0.0138(8) 0.0179(9) 0.0155(8) -0.0012(7) 0.0011(7) -0.0003(7)
C20 0.0222(9) 0.0223(10) 0.0155(9) -0.0014(8) 0.0014(7) 0.0067(8)
C21 0.0356(12) 0.0229(11) 0.0206(10) 0.0032(9) 0.0068(9) 0.0136(10)
C22 0.0187(9) 0.0116(9) 0.0143(8) 0.0014(7) 0.0004(6) -0.0005(7)
C23 0.0197(9) 0.0159(9) 0.0130(8) -0.0008(7) 0.0023(7) 0.0032(7)
C24 0.0208(10) 0.0277(12) 0.0249(10) 0.0052(9) -0.0017(8) -0.0034(9)
C25 0.0269(11) 0.0414(15) 0.0265(11) 0.0069(11) -0.0089(9) -0.0015(11)
C26 0.0348(12) 0.0303(12) 0.0217(10) 0.0076(9) 0.0020(9) 0.0109(10)
C27 0.0329(11) 0.0184(11) 0.0252(10) 0.0038(9) 0.0044(9) -0.0017(9)
C28 0.0254(10) 0.0202(10) 0.0201(9) -0.0036(8) -0.0007(8) -0.0035(8)
C29 0.0149(8) 0.0130(9) 0.0151(8) 0.0020(7) -0.0012(7) 0.0020(7)
C30 0.0156(8) 0.0228(10) 0.0206(9) 0.0032(8) 0.0025(7) 0.0024(8)
C31 0.0304(11) 0.0375(14) 0.0170(9) 0.0029(9) 0.0039(8) 0.0073(11)
C32 0.0435(14) 0.0305(13) 0.0227(10) -0.0054(10) -0.0107(10) 0.0062(11)
C33 0.0364(13) 0.0213(11) 0.0312(12) 0.0021(9) -0.0169(10) -0.0046(10)
C34 0.0221(9) 0.0173(10) 0.0247(10) 0.0076(8) -0.0057(8) -0.0065(8)
C35 0.0125(8) 0.0201(10) 0.0243(10) 0.0047(8) 0.0009(7) 0.0007(7)
C36 0.0165(8) 0.0211(10) 0.0206(9) -0.0031(9) 0.0000(7) 0.0005(8)

loop_
_atom_type_symbol
_atom_type_description
_atom_type_scat_dispersion_real
_atom_type_scat_dispersion_imag
_atom_type_scat_source
C C 0.0033 0.0000 'International Tables Vol C Tables 4.2.6.8 and 6.1.1.4'
H H 0.0000 0.0000 'International Tables Vol C Tables 4.2.6.8 and 6.1.1.4'
N N 0.0061 0.0000 'International Tables Vol C Tables 4.2.6.8 and 6.1.1.4'

loop_
_geom_angle_atom_site_label_1
_geom_angle_atom_site_label_2
_geom_angle_atom_site_label_3
_geom_angle
N2 N1 C1 115.36(16)
N2 N1 C4 115.92(15)
C1 N1 C4 111.18(16)
C17 N2 C18 105.21(17)
C17 N2 N1 124.15(17)
C18 N2 N1 130.63(16)
C17 N3 N4 106.76(17)
C18 N4 N3 107.31(17)
N1 C1 C5 112.09(16)
N1 C1 C2 99.10(16)
C5 C1 C2 115.21(18)
N1 C1 H1 110.0
C5 C1 H1 110.0
C2 C1 H1 110.0
C1 C2 C3 102.56(17)
C1 C2 H2A 111.3
C3 C2 H2A 111.3
C1 C2 H2B 111.2
C3 C2 H2B 111.2
H2A C2 H2B 109.1
C2 C3 C4 105.86(16)
C2 C3 H3A 110.5
C4 C3 H3A 110.5
C2 C3 H3B 110.6
C4 C3 H3B 110.7
H3A C3 H3B 108.7
N1 C4 C11 115.80(16)
N1 C4 C3 101.41(15)
C11 C4 C3 114.30(17)
N1 C4 H4 108.3
C11 C4 H4 108.3
C3 C4 H4 108.4
C6 C5 C10 119.7(2)
C6 C5 C1 121.65(19)
C10 C5 C1 118.58(19)
C7 C6 C5 120.3(2)
C7 C6 H6 119.8
C5 C6 H6 119.9
C8 C7 C6 120.1(2)
C8 C7 H7 119.9
C6 C7 H7 120.0
C7 C8 C9 120.9(2)
C7 C8 H8 119.5
C9 C8 H8 119.6
C8 C9 C10 119.8(2)
C8 C9 H9 120.1
C10 C9 H9 120.1
C9 C10 C5 119.2(2)
C9 C10 H10 120.4
C5 C10 H10 120.4
C12 C11 C16 118.4(2)
C12 C11 C4 119.35(19)
C16 C11 C4 122.19(18)
C11 C12 C13 120.9(2)
C11 C12 H12 119.6
C13 C12 H12 119.5
C14 C13 C12 120.1(2)
C14 C13 H13 120.0
C12 C13 H13 120.0
C13 C14 C15 119.7(2)
C13 C14 H14 120.1
C15 C14 H14 120.2
C14 C15 C16 120.3(2)
C14 C15 H15 119.9
C16 C15 H15 119.8
C15 C16 C11 120.6(2)
C15 C16 H16 119.6
C11 C16 H16 119.7
N3 C17 N2 110.64(19)
N3 C17 H17 124.7
N2 C17 H17 124.6
N4 C18 N2 110.06(18)
N4 C18 H18 125.0
N2 C18 H18 124.9
N6 N5 C19 113.18(16)
N6 N5 C22 115.47(15)
C19 N5 C22 109.90(15)
C35 N6 C36 105.62(18)
C35 N6 N5 123.36(18)
C36 N6 N5 130.93(17)
C35 N7 N8 107.06(17)
C36 N8 N7 106.69(17)
N5 C19 C23 112.16(16)
N5 C19 C20 99.59(16)
C23 C19 C20 113.99(16)
N5 C19 H19 110.2
C23 C19 H19 110.2
C20 C19 H19 110.3
C19 C20 C21 105.13(16)
C19 C20 H20A 110.8
C21 C20 H20A 110.8
C19 C20 H20B 110.6
C21 C20 H20B 110.6
H20A C20 H20B 108.8
C20 C21 C22 106.57(17)
C20 C21 H21A 110.3
C22 C21 H21A 110.3
C20 C21 H21B 110.5
C22 C21 H21B 110.5
H21A C21 H21B 108.6
N5 C22 C29 115.29(16)
N5 C22 C21 101.78(15)
C29 C22 C21 114.02(17)
N5 C22 H22 108.5
C29 C22 H22 108.4
C21 C22 H22 108.5
C28 C23 C24 119.14(19)
C28 C23 C19 118.68(18)
C24 C23 C19 122.04(19)
C23 C24 C25 120.3(2)
C23 C24 H24 119.9
C25 C24 H24 119.8
C26 C25 C24 120.3(2)
C26 C25 H25 119.8
C24 C25 H25 119.9
C27 C26 C25 119.5(2)
C27 C26 H26 120.2
C25 C26 H26 120.3
C28 C27 C26 120.2(2)
C28 C27 H27 119.8
C26 C27 H27 120.0
C27 C28 C23 120.6(2)
C27 C28 H28 119.7
C23 C28 H28 119.7
C30 C29 C34 118.61(19)
C30 C29 C22 120.08(18)
C34 C29 C22 121.31(18)
C29 C30 C31 120.4(2)
C29 C30 H30 119.8
C31 C30 H30 119.8
C32 C31 C30 120.3(2)
C32 C31 H31 119.8
C30 C31 H31 119.8
C33 C32 C31 120.0(2)
C33 C32 H32 120.0
C31 C32 H32 120.0
C32 C33 C34 120.0(2)
C32 C33 H33 120.0
C34 C33 H33 120.0
C33 C34 C29 120.7(2)
C33 C34 H34 119.7
C29 C34 H34 119.7
N7 C35 N6 110.3(2)
N7 C35 H35 124.8
N6 C35 H35 124.8
N8 C36 N6 110.31(18)
N8 C36 H36 124.9
N6 C36 H36 124.8

loop_
_geom_bond_atom_site_label_1
_geom_bond_atom_site_label_2
_geom_bond_distance
N1 N2 1.397(2)
N1 C1 1.472(3)
N1 C4 1.503(2)
N2 C17 1.359(2)
N2 C18 1.366(3)
N3 C17 1.307(3)
N3 N4 1.398(3)
N4 C18 1.307(3)
C1 C5 1.513(3)
C1 C2 1.532(3)
C1 H1 1.0000
C2 C3 1.532(3)
C2 H2A 0.9900
C2 H2B 0.9900
C3 C4 1.553(3)
C3 H3A 0.9900
C3 H3B 0.9900
C4 C11 1.514(3)
C4 H4 1.0000
C5 C6 1.386(3)
C5 C10 1.402(3)
C6 C7 1.382(3)
C6 H6 0.9500
C7 C8 1.371(4)
C7 H7 0.9500
C8 C9 1.377(4)
C8 H8 0.9500
C9 C10 1.399(3)
C9 H9 0.9500
C10 H10 0.9500
C11 C12 1.389(3)
C11 C16 1.394(3)
C12 C13 1.398(3)
C12 H12 0.9500
C13 C14 1.376(4)
C13 H13 0.9500
C14 C15 1.388(3)
C14 H14 0.9500
C15 C16 1.390(3)
C15 H15 0.9500
C16 H16 0.9500
C17 H17 0.9500
C18 H18 0.9500
N5 N6 1.407(2)
N5 C19 1.474(3)
N5 C22 1.501(2)
N6 C35 1.357(2)
N6 C36 1.360(3)
N7 C35 1.310(3)
N7 N8 1.403(3)
N8 C36 1.313(3)
C19 C23 1.512(3)
C19 C20 1.533(3)
C19 H19 1.0000
C20 C21 1.541(3)
C20 H20A 0.9900
C20 H20B 0.9900
C21 C22 1.547(3)
C21 H21A 0.9900
C21 H21B 0.9900
C22 C29 1.510(3)
C22 H22 1.0000
C23 C28 1.391(3)
C23 C24 1.392(3)
C24 C25 1.393(3)
C24 H24 0.9500
C25 C26 1.390(4)
C25 H25 0.9500
C26 C27 1.390(4)
C26 H26 0.9500
C27 C28 1.388(3)
C27 H27 0.9500
C28 H28 0.9500
C29 C30 1.393(3)
C29 C34 1.402(3)
C30 C31 1.395(3)
C30 H30 0.9500
C31 C32 1.383(4)
C31 H31 0.9500
C32 C33 1.383(4)
C32 H32 0.9500
C33 C34 1.394(3)
C33 H33 0.9500
C34 H34 0.9500
C35 H35 0.9500
C36 H36 0.9500

loop_
_geom_torsion_atom_site_label_1
_geom_torsion_atom_site_label_2
_geom_torsion_atom_site_label_3
_geom_torsion_atom_site_label_4
_geom_torsion
C1 N1 N2 C17 141.4(2)
C4 N1 N2 C17 -86.2(2)
C1 N1 N2 C18 -37.5(3)
C4 N1 N2 C18 94.9(2)
C17 N3 N4 C18 -1.3(2)
N2 N1 C1 C5 -64.2(2)
C4 N1 C1 C5 161.20(17)
N2 N1 C1 C2 173.78(16)
C4 N1 C1 C2 39.2(2)
N1 C1 C2 C3 -43.5(2)
C5 C1 C2 C3 -163.21(18)
C1 C2 C3 C4 34.4(2)
N2 N1 C4 C11 -28.2(2)
C1 N1 C4 C11 106.18(19)
N2 N1 C4 C3 -152.48(17)
C1 N1 C4 C3 -18.1(2)
C2 C3 C4 N1 -10.9(2)
C2 C3 C4 C11 -136.21(19)
N1 C1 C5 C6 -51.8(3)
C2 C1 C5 C6 60.5(3)
N1 C1 C5 C10 132.0(2)
C2 C1 C5 C10 -115.7(2)
C10 C5 C6 C7 1.2(3)
C1 C5 C6 C7 -175.0(2)
C5 C6 C7 C8 -0.8(3)
C6 C7 C8 C9 -0.1(4)
C7 C8 C9 C10 0.5(4)
C8 C9 C10 C5 0.0(4)
C6 C5 C10 C9 -0.8(3)
C1 C5 C10 C9 175.5(2)
N1 C4 C11 C12 117.8(2)
C3 C4 C11 C12 -124.9(2)
N1 C4 C11 C16 -63.5(2)
C3 C4 C11 C16 53.9(3)
C16 C11 C12 C13 -0.2(3)
C4 C11 C12 C13 178.6(2)
C11 C12 C13 C14 0.4(4)
C12 C13 C14 C15 0.0(4)
C13 C14 C15 C16 -0.6(4)
C14 C15 C16 C11 0.9(4)
C12 C11 C16 C15 -0.5(3)
C4 C11 C16 C15 -179.2(2)
N4 N3 C17 N2 0.9(2)
C18 N2 C17 N3 -0.2(2)
N1 N2 C17 N3 -179.33(17)
N3 N4 C18 N2 1.2(3)
C17 N2 C18 N4 -0.7(3)
N1 N2 C18 N4 178.40(19)
C19 N5 N6 C35 134.3(2)
C22 N5 N6 C35 -97.9(2)
C19 N5 N6 C36 -41.9(3)
C22 N5 N6 C36 86.0(2)
C35 N7 N8 C36 -0.5(2)
N6 N5 C19 C23 -66.2(2)
C22 N5 C19 C23 163.03(16)
N6 N5 C19 C20 172.83(15)
C22 N5 C19 C20 42.10(19)
N5 C19 C20 C21 -36.3(2)
C23 C19 C20 C21 -155.88(19)
C19 C20 C21 C22 19.7(2)
N6 N5 C22 C29 -35.7(2)
C19 N5 C22 C29 93.83(19)
N6 N5 C22 C21 -159.61(17)
C19 N5 C22 C21 -30.1(2)
C20 C21 C22 N5 5.1(2)
C20 C21 C22 C29 -119.7(2)
N5 C19 C23 C28 148.21(18)
C20 C19 C23 C28 -99.6(2)
N5 C19 C23 C24 -36.0(3)
C20 C19 C23 C24 76.2(2)
C28 C23 C24 C25 1.0(3)
C19 C23 C24 C25 -174.8(2)
C23 C24 C25 C26 0.0(4)
C24 C25 C26 C27 -0.6(4)
C25 C26 C27 C28 0.2(4)
C26 C27 C28 C23 0.8(3)
C24 C23 C28 C27 -1.4(3)
C19 C23 C28 C27 174.5(2)
N5 C22 C29 C30 115.7(2)
C21 C22 C29 C30 -127.1(2)
N5 C22 C29 C34 -64.8(2)
C21 C22 C29 C34 52.5(3)
C34 C29 C30 C31 0.3(3)
C22 C29 C30 C31 179.9(2)
C29 C30 C31 C32 1.1(4)
C30 C31 C32 C33 -1.5(4)
C31 C32 C33 C34 0.5(4)
C32 C33 C34 C29 0.9(4)
C30 C29 C34 C33 -1.3(3)
C22 C29 C34 C33 179.1(2)
N8 N7 C35 N6 1.0(2)
C36 N6 C35 N7 -1.1(2)
N5 N6 C35 N7 -178.03(16)
N7 N8 C36 N6 -0.2(2)
C35 N6 C36 N8 0.8(2)
N5 N6 C36 N8 177.38(18)
